data_7013588
loop_
_publ_author_name
'Kilian, Petr'
'Slawin, Alexandra M. Z.'
'Woollins, J. Derek'

_publ_section_title
;
 A structural study of 1,8-bis(dimethyl phosphonito) naphthalene and
 related crowded chalcogeno derivatives
;
_journal_issue 20
_journal_name_full 'Dalton Transactions'
_journal_page_first 3876
_journal_paper_doi 10.1039/b310392g
_journal_year 2003
_chemical_formula_sum 'C14 H18 O4 P2'
_chemical_formula_weight 312.22
_chemical_name_systematic
;
?
;
_space_group_IT_number 33
_symmetry_cell_setting orthorhombic
_symmetry_space_group_name_Hall 'P 2c -2n'
_symmetry_space_group_name_H-M 'P n a 21'
_atom_sites_solution_hydrogens geom
_atom_sites_solution_primary direct
_atom_sites_solution_secondary difmap
_audit_creation_method SHELXL-97
_cell_angle_alpha 90.00
_cell_angle_beta 90.00
_cell_angle_gamma 90.00
_cell_formula_units_Z 4
_cell_length_a 8.9148(18)
_cell_length_b 10.292(2)
_cell_length_c 16.755(4)
_cell_measurement_reflns_used 74
_cell_measurement_temperature 125(2)
_cell_measurement_theta_max 28
_cell_measurement_theta_min 12
_cell_volume 1537.3(6)
_computing_cell_refinement 'Bruker SMART'
_computing_data_collection 'Bruker SMART'
_computing_data_reduction 'Bruker SHELXTL'
_computing_molecular_graphics 'Bruker SHELXTL'
_computing_publication_material 'Bruker SHELXTL'
_computing_structure_refinement 'SHELXL-97 (Sheldrick, 1997)'
_computing_structure_solution 'SHELXS-97 (Sheldrick, 1990)'
_diffrn_ambient_temperature 125(2)
_diffrn_detector_area_resol_mean 0.83
_diffrn_measured_fraction_theta_full 0.975
_diffrn_measured_fraction_theta_max 0.975
_diffrn_measurement_device_type 'CCD area detector'
_diffrn_measurement_method 'phi and omega scans'
_diffrn_radiation_monochromator graphite
_diffrn_radiation_source 'fine-focus sealed tube'
_diffrn_radiation_type MoK\a
_diffrn_radiation_wavelength 0.71073
_diffrn_reflns_av_R_equivalents 0.0596
_diffrn_reflns_av_sigmaI/netI 0.0401
_diffrn_reflns_limit_h_max 9
_diffrn_reflns_limit_h_min -9
_diffrn_reflns_limit_k_max 11
_diffrn_reflns_limit_k_min -11
_diffrn_reflns_limit_l_max 18
_diffrn_reflns_limit_l_min -10
_diffrn_reflns_number 6058
_diffrn_reflns_theta_full 23.27
_diffrn_reflns_theta_max 23.27
_diffrn_reflns_theta_min 2.32
_exptl_absorpt_coefficient_mu 0.292
_exptl_absorpt_correction_T_max 1.00000
_exptl_absorpt_correction_T_min 0.604773
_exptl_absorpt_correction_type multi-scan
_exptl_crystal_colour colourless
_exptl_crystal_density_diffrn 1.349
_exptl_crystal_density_method 'not measured'
_exptl_crystal_description prism
_exptl_crystal_F_000 656
_exptl_crystal_size_max .1
_exptl_crystal_size_mid .1
_exptl_crystal_size_min .1
_refine_diff_density_max 0.297
_refine_diff_density_min -0.393
_refine_diff_density_rms 0.054
_refine_ls_abs_structure_details 'Flack H D (1983), Acta Cryst. A39, 876-881'
_refine_ls_abs_structure_Flack 0.06(15)
_refine_ls_extinction_method none
_refine_ls_goodness_of_fit_ref 1.024
_refine_ls_hydrogen_treatment mixed
_refine_ls_matrix_type full
_refine_ls_number_parameters 185
_refine_ls_number_reflns 1618
_refine_ls_number_restraints 1
_refine_ls_restrained_S_all 1.024
_refine_ls_R_factor_all 0.0443
_refine_ls_R_factor_gt 0.0383
_refine_ls_shift/su_max 0.035
_refine_ls_shift/su_mean 0.002
_refine_ls_structure_factor_coef Fsqd
_refine_ls_weighting_details 'calc w=1/[\s^2^(Fo^2^)+(0.0634P)^2^+0.0000P] where P=(Fo^2^+2Fc^2^)/3'
_refine_ls_weighting_scheme calc
_refine_ls_wR_factor_gt 0.0887
_refine_ls_wR_factor_ref 0.0914
_reflns_number_gt 1472
_reflns_number_total 1618
_reflns_threshold_expression >2sigma(I)
_cod_data_source_file b310392g.txt
_cod_data_source_block 1
_cod_depositor_comments
;
The following automatic conversions were performed:
'_symmetry_cell_setting' value 'Orthorhombic' changed to 'orthorhombic'
according to '/home/saulius/struct/CIF-dictionaries/cif_core.dic'
dictionary named 'cif_core.dic' version 2.4.1 from
2010-06-29.

'_exptl_absorpt_correction_type' value 'MULTISCAN' changed to
'multi-scan' according to
'/home/saulius/struct/CIF-dictionaries/cif_core.dic' dictionary named
'cif_core.dic' version 2.4.1 from 2010-06-29.

Automatic conversion script
Id: cif_fix_enum 1527 2010-12-29 10:47:43Z saulius 
;
_cod_original_cell_volume 1537.2(6)
_cod_original_sg_symbol_H-M Pna2(1)
_cod_database_code 7013588

loop_
_symmetry_equiv_pos_as_xyz
'x, y, z'
'-x, -y, z+1/2'
'x+1/2, -y+1/2, z'
'-x+1/2, y+1/2, z+1/2'

loop_
_atom_site_label
_atom_site_type_symbol
_atom_site_fract_x
_atom_site_fract_y
_atom_site_fract_z
_atom_site_U_iso_or_equiv
_atom_site_adp_type
_atom_site_occupancy
_atom_site_symmetry_multiplicity
_atom_site_calc_flag
_atom_site_refinement_flags
_atom_site_disorder_assembly
_atom_site_disorder_group
P1 P 0.23788(11) 0.55848(10) 0.30449(6) 0.0195(3) Uani 1 1 d . . .
C1 C 0.4108(4) 0.4710(3) 0.2766(3) 0.0182(9) Uani 1 1 d . . .
C2 C 0.4990(5) 0.4216(4) 0.3370(3) 0.0245(10) Uani 1 1 d . . .
H2A H 0.4742 0.4422 0.3906 0.029 Uiso 1 1 calc R . .
C3 C 0.6237(5) 0.3424(4) 0.3224(3) 0.0296(11) Uani 1 1 d . . .
H3A H 0.6839 0.3125 0.3655 0.036 Uiso 1 1 calc R . .
C4 C 0.6581(5) 0.3087(4) 0.2460(3) 0.0326(12) Uani 1 1 d . . .
H4A H 0.7411 0.2532 0.2362 0.039 Uiso 1 1 calc R . .
C5 C 0.5712(5) 0.3555(4) 0.1804(3) 0.0248(11) Uani 1 1 d . . .
C6 C 0.6083(5) 0.3183(4) 0.1014(3) 0.0270(11) Uani 1 1 d . . .
H6A H 0.6909 0.2618 0.0926 0.032 Uiso 1 1 calc R . .
C7 C 0.5287(5) 0.3614(4) 0.0384(3) 0.0316(11) Uani 1 1 d . . .
H7A H 0.5529 0.3326 -0.0139 0.038 Uiso 1 1 calc R . .
C8 C 0.4101(5) 0.4490(4) 0.0501(3) 0.0231(10) Uani 1 1 d . . .
H8A H 0.3570 0.4808 0.0049 0.028 Uiso 1 1 calc R . .
C9 C 0.3679(4) 0.4905(3) 0.1259(3) 0.0186(9) Uani 1 1 d . . .
C10 C 0.4468(4) 0.4431(3) 0.1942(2) 0.0161(9) Uani 1 1 d . . .
P9 P 0.21825(11) 0.61199(9) 0.13413(6) 0.0191(3) Uani 1 1 d . . .
O11 O 0.2198(3) 0.4960(3) 0.39432(19) 0.0313(8) Uani 1 1 d . . .
C11 C 0.0784(6) 0.5140(6) 0.4332(3) 0.0516(15) Uani 1 1 d . . .
H11A H 0.0709 0.6036 0.4527 0.077 Uiso 1 1 calc R . .
H11B H 0.0703 0.4537 0.4782 0.077 Uiso 1 1 calc R . .
H11C H -0.0030 0.4971 0.3952 0.077 Uiso 1 1 calc R . .
O12 O 0.3160(3) 0.6984(3) 0.32416(18) 0.0261(7) Uani 1 1 d . . .
C12 C 0.2156(5) 0.8083(4) 0.3279(3) 0.0332(12) Uani 1 1 d . . .
H12A H 0.1396 0.8006 0.2859 0.050 Uiso 1 1 calc R . .
H12B H 0.2728 0.8887 0.3203 0.050 Uiso 1 1 calc R . .
H12C H 0.1663 0.8103 0.3802 0.050 Uiso 1 1 calc R . .
O13 O 0.0753(3) 0.5137(3) 0.12255(19) 0.0291(7) Uani 1 1 d . . .
C13 C -0.0624(4) 0.5435(5) 0.1618(3) 0.0400(13) Uani 1 1 d . . .
H13A H -0.0766 0.4842 0.2070 0.060 Uiso 1 1 calc R . .
H13B H -0.1458 0.5335 0.1242 0.060 Uiso 1 1 calc R . .
H13C H -0.0595 0.6332 0.1813 0.060 Uiso 1 1 calc R . .
O14 O 0.2372(3) 0.6714(3) 0.04308(18) 0.0287(8) Uani 1 1 d . . .
C14 C 0.1401(6) 0.7812(4) 0.0277(3) 0.0352(12) Uani 1 1 d . . .
H14A H 0.0395 0.7501 0.0140 0.053 Uiso 1 1 calc R . .
H14B H 0.1805 0.8321 -0.0169 0.053 Uiso 1 1 calc R . .
H14C H 0.1347 0.8360 0.0754 0.053 Uiso 1 1 calc R . .

loop_
_atom_site_aniso_label
_atom_site_aniso_U_11
_atom_site_aniso_U_22
_atom_site_aniso_U_33
_atom_site_aniso_U_23
_atom_site_aniso_U_13
_atom_site_aniso_U_12
P1 0.0257(6) 0.0185(5) 0.0143(6) 0.0021(5) 0.0012(5) 0.0007(4)
C1 0.025(2) 0.0075(18) 0.022(2) 0.0035(17) -0.0015(18) -0.0023(14)
C2 0.033(2) 0.021(2) 0.020(2) 0.0044(19) 0.000(2) -0.0020(19)
C3 0.035(3) 0.025(2) 0.029(3) 0.011(2) -0.006(2) 0.0049(19)
C4 0.033(3) 0.018(2) 0.047(3) 0.007(2) 0.000(2) 0.008(2)
C5 0.030(3) 0.014(2) 0.031(3) 0.009(2) 0.003(2) 0.0037(18)
C6 0.034(3) 0.016(2) 0.031(3) -0.005(2) 0.006(2) 0.0028(18)
C7 0.042(3) 0.024(2) 0.029(3) -0.007(2) 0.004(2) -0.004(2)
C8 0.029(2) 0.024(2) 0.016(2) -0.0021(19) 0.0006(19) 0.0002(19)
C9 0.025(2) 0.0133(18) 0.018(2) -0.0014(19) 0.003(2) -0.0008(15)
C10 0.020(2) 0.0028(18) 0.025(3) 0.0042(16) 0.0031(17) -0.0020(16)
P9 0.0257(5) 0.0165(5) 0.0152(6) 0.0036(5) 0.0008(5) 0.0015(4)
O11 0.0372(19) 0.0391(18) 0.0176(18) 0.0115(15) 0.0073(14) 0.0053(14)
C11 0.054(3) 0.065(4) 0.036(3) 0.018(3) 0.025(3) 0.011(3)
O12 0.0298(16) 0.0171(14) 0.031(2) -0.0043(13) 0.0021(13) 0.0030(12)
C12 0.035(3) 0.022(2) 0.043(3) 0.000(2) 0.006(2) 0.0078(19)
O13 0.0264(16) 0.0332(16) 0.0277(19) 0.0001(15) 0.0003(14) -0.0050(12)
C13 0.021(3) 0.060(3) 0.039(3) 0.002(3) 0.004(2) -0.005(2)
O14 0.0401(18) 0.0284(17) 0.0176(19) 0.0136(14) 0.0094(14) 0.0113(13)
C14 0.044(3) 0.032(3) 0.029(3) 0.018(2) 0.001(2) 0.012(2)

loop_
_atom_type_symbol
_atom_type_description
_atom_type_scat_dispersion_real
_atom_type_scat_dispersion_imag
_atom_type_scat_source
C C 0.0033 0.0016 'International Tables Vol C Tables 4.2.6.8 and 6.1.1.4'
H H 0.0000 0.0000 'International Tables Vol C Tables 4.2.6.8 and 6.1.1.4'
O O 0.0106 0.0060 'International Tables Vol C Tables 4.2.6.8 and 6.1.1.4'
P P 0.1023 0.0942 'International Tables Vol C Tables 4.2.6.8 and 6.1.1.4'

loop_
_geom_angle_atom_site_label_1
_geom_angle_atom_site_label_2
_geom_angle_atom_site_label_3
_geom_angle
_geom_angle_site_symmetry_1
_geom_angle_site_symmetry_3
_geom_angle_publ_flag
O12 P1 O11 101.65(17) . . ?
O12 P1 C1 97.18(15) . . ?
O11 P1 C1 97.08(17) . . ?
C2 C1 C10 120.1(4) . . ?
C2 C1 P1 118.1(3) . . ?
C10 C1 P1 121.6(3) . . ?
C1 C2 C3 122.7(4) . . ?
C1 C2 H2A 118.7 . . ?
C3 C2 H2A 118.7 . . ?
C4 C3 C2 119.4(4) . . ?
C4 C3 H3A 120.3 . . ?
C2 C3 H3A 120.3 . . ?
C3 C4 C5 121.1(4) . . ?
C3 C4 H4A 119.5 . . ?
C5 C4 H4A 119.5 . . ?
C6 C5 C4 120.1(4) . . ?
C6 C5 C10 119.7(4) . . ?
C4 C5 C10 120.1(4) . . ?
C7 C6 C5 121.4(4) . . ?
C7 C6 H6A 119.3 . . ?
C5 C6 H6A 119.3 . . ?
C6 C7 C8 119.9(4) . . ?
C6 C7 H7A 120.0 . . ?
C8 C7 H7A 120.0 . . ?
C9 C8 C7 121.9(4) . . ?
C9 C8 H8A 119.1 . . ?
C7 C8 H8A 119.1 . . ?
C8 C9 C10 119.5(3) . . ?
C8 C9 P9 118.4(3) . . ?
C10 C9 P9 122.0(3) . . ?
C9 C10 C1 126.0(3) . . ?
C9 C10 C5 117.5(4) . . ?
C1 C10 C5 116.5(4) . . ?
O13 P9 O14 101.45(16) . . ?
O13 P9 C9 97.84(15) . . ?
O14 P9 C9 96.21(17) . . ?
C11 O11 P1 116.9(3) . . ?
O11 C11 H11A 109.5 . . ?
O11 C11 H11B 109.5 . . ?
H11A C11 H11B 109.5 . . ?
O11 C11 H11C 109.5 . . ?
H11A C11 H11C 109.5 . . ?
H11B C11 H11C 109.5 . . ?
C12 O12 P1 115.8(3) . . ?
O12 C12 H12A 109.5 . . ?
O12 C12 H12B 109.5 . . ?
H12A C12 H12B 109.5 . . ?
O12 C12 H12C 109.5 . . ?
H12A C12 H12C 109.5 . . ?
H12B C12 H12C 109.5 . . ?
C13 O13 P9 118.8(3) . . ?
O13 C13 H13A 109.5 . . ?
O13 C13 H13B 109.5 . . ?
H13A C13 H13B 109.5 . . ?
O13 C13 H13C 109.5 . . ?
H13A C13 H13C 109.5 . . ?
H13B C13 H13C 109.5 . . ?
C14 O14 P9 113.1(3) . . ?
O14 C14 H14A 109.5 . . ?
O14 C14 H14B 109.5 . . ?
H14A C14 H14B 109.5 . . ?
O14 C14 H14C 109.5 . . ?
H14A C14 H14C 109.5 . . ?
H14B C14 H14C 109.5 . . ?

loop_
_geom_bond_atom_site_label_1
_geom_bond_atom_site_label_2
_geom_bond_distance
_geom_bond_site_symmetry_2
_geom_bond_publ_flag
P1 O12 1.633(3) . ?
P1 O11 1.645(3) . ?
P1 C1 1.846(4) . ?
C1 C2 1.378(6) . ?
C1 C10 1.447(6) . ?
C2 C3 1.400(6) . ?
C2 H2A 0.9500 . ?
C3 C4 1.361(7) . ?
C3 H3A 0.9500 . ?
C4 C5 1.429(6) . ?
C4 H4A 0.9500 . ?
C5 C6 1.417(6) . ?
C5 C10 1.448(6) . ?
C6 C7 1.347(7) . ?
C6 H6A 0.9500 . ?
C7 C8 1.403(6) . ?
C7 H7A 0.9500 . ?
C8 C9 1.392(6) . ?
C8 H8A 0.9500 . ?
C9 C10 1.429(6) . ?
C9 P9 1.834(4) . ?
P9 O13 1.639(3) . ?
P9 O14 1.652(3) . ?
O11 C11 1.431(5) . ?
C11 H11A 0.9800 . ?
C11 H11B 0.9800 . ?
C11 H11C 0.9800 . ?
O12 C12 1.444(5) . ?
C12 H12A 0.9800 . ?
C12 H12B 0.9800 . ?
C12 H12C 0.9800 . ?
O13 C13 1.426(5) . ?
C13 H13A 0.9800 . ?
C13 H13B 0.9800 . ?
C13 H13C 0.9800 . ?
O14 C14 1.447(5) . ?
C14 H14A 0.9800 . ?
C14 H14B 0.9800 . ?
C14 H14C 0.9800 . ?

loop_
_geom_torsion_atom_site_label_1
_geom_torsion_atom_site_label_2
_geom_torsion_atom_site_label_3
_geom_torsion_atom_site_label_4
_geom_torsion
_geom_torsion_site_symmetry_1
_geom_torsion_site_symmetry_2
_geom_torsion_site_symmetry_3
_geom_torsion_site_symmetry_4
_geom_torsion_publ_flag
O12 P1 C1 C2 81.8(3) . . . . ?
O11 P1 C1 C2 -21.0(3) . . . . ?
O12 P1 C1 C10 -104.2(3) . . . . ?
O11 P1 C1 C10 153.0(3) . . . . ?
C10 C1 C2 C3 -0.9(6) . . . . ?
P1 C1 C2 C3 173.2(3) . . . . ?
C1 C2 C3 C4 -2.1(7) . . . . ?
C2 C3 C4 C5 1.6(7) . . . . ?
C3 C4 C5 C6 -179.5(4) . . . . ?
C3 C4 C5 C10 1.7(6) . . . . ?
C4 C5 C6 C7 -179.7(4) . . . . ?
C10 C5 C6 C7 -0.9(6) . . . . ?
C5 C6 C7 C8 2.5(7) . . . . ?
C6 C7 C8 C9 -2.0(7) . . . . ?
C7 C8 C9 C10 -0.1(6) . . . . ?
C7 C8 C9 P9 176.7(3) . . . . ?
C8 C9 C10 C1 -176.1(4) . . . . ?
P9 C9 C10 C1 7.2(5) . . . . ?
C8 C9 C10 C5 1.7(5) . . . . ?
P9 C9 C10 C5 -175.0(3) . . . . ?
C2 C1 C10 C9 -178.2(4) . . . . ?
P1 C1 C10 C9 8.0(5) . . . . ?
C2 C1 C10 C5 4.0(5) . . . . ?
P1 C1 C10 C5 -169.9(3) . . . . ?
C6 C5 C10 C9 -1.2(6) . . . . ?
C4 C5 C10 C9 177.6(4) . . . . ?
C6 C5 C10 C1 176.8(4) . . . . ?
C4 C5 C10 C1 -4.4(5) . . . . ?
C8 C9 P9 O13 79.9(3) . . . . ?
C10 C9 P9 O13 -103.4(3) . . . . ?
C8 C9 P9 O14 -22.6(3) . . . . ?
C10 C9 P9 O14 154.1(3) . . . . ?
O12 P1 O11 C11 95.1(4) . . . . ?
C1 P1 O11 C11 -166.0(4) . . . . ?
O11 P1 O12 C12 -97.6(3) . . . . ?
C1 P1 O12 C12 163.6(3) . . . . ?
O14 P9 O13 C13 -113.2(3) . . . . ?
C9 P9 O13 C13 148.7(3) . . . . ?
O13 P9 O14 C14 84.8(3) . . . . ?
C9 P9 O14 C14 -175.9(3) . . . . ?

loop_
_cod_related_entry_id
_cod_related_entry_database
_cod_related_entry_code
1 ChemSpider 21145899
